data_8106367
loop_
_publ_author_name
'Jia, Xingang'
'Song, Jing'
'Cao, Jipeng'

_publ_section_title
;
 Crystal structure of ethyl
 2-amino-4-(3,5-difluorophenyl)-7-methyl-5-oxo-4H,5H-pyrano[4,3-b]pyran-3-carboxylate,
 C18H15F2NO5
;
_journal_issue 6
_journal_name_full 'Zeitschrift f\"ur Kristallographie - New Crystal Structures'
_journal_page_first 973
_journal_page_last 974
_journal_paper_doi 10.1515/ncrs-2017-0376
_journal_volume 233
_journal_year 2018
_chemical_formula_moiety 'C18 H13 F2 N O5'
_chemical_formula_sum 'C18 H13 F2 N O5'
_chemical_formula_weight 361.29
_space_group_crystal_system monoclinic
_space_group_IT_number 15
_space_group_name_Hall '-C 2yc'
_space_group_name_H-M_alt 'C 1 2/c 1'
_atom_sites_solution_hydrogens geom
_cell_angle_alpha 90
_cell_angle_beta 94.971(11)
_cell_angle_gamma 90
_cell_formula_units_Z 8
_cell_length_a 26.896(3)
_cell_length_b 9.005(3)
_cell_length_c 13.737(2)
_cell_measurement_reflns_used 2437
_cell_measurement_temperature 293(2)
_cell_measurement_theta_max 25.53
_cell_measurement_theta_min 2.38
_cell_volume 3314.6(13)
_computing_cell_refinement 'SAINT v7.60A (Bruker, 2009)'
_computing_data_collection 'Bruker APEX2 (Bruker, 2008)'
_computing_data_reduction 'SAINT v7.60A (Bruker, 2009)'
_computing_molecular_graphics 'Olex2 (Dolomanov et al., 2009)'
_computing_publication_material 'Olex2 (Dolomanov et al., 2009)'
_computing_structure_refinement 'ShelXL (Sheldrick, 2015)'
_computing_structure_solution 'SHELXS-97 (Sheldrick, 2008)'
_diffrn_ambient_temperature 293(2)
_diffrn_measured_fraction_theta_full 0.997
_diffrn_measured_fraction_theta_max 0.997
_diffrn_measurement_device_type 'Bruker APEX-II CCD'
_diffrn_measurement_method '\f and \w scans'
_diffrn_radiation_monochromator graphite
_diffrn_radiation_type MoK\a
_diffrn_radiation_wavelength 0.71073
_diffrn_reflns_av_R_equivalents 0.0656
_diffrn_reflns_av_unetI/netI 0.0675
_diffrn_reflns_Laue_measured_fraction_full 0.997
_diffrn_reflns_Laue_measured_fraction_max 0.997
_diffrn_reflns_limit_h_max 31
_diffrn_reflns_limit_h_min -31
_diffrn_reflns_limit_k_max 10
_diffrn_reflns_limit_k_min -10
_diffrn_reflns_limit_l_max 16
_diffrn_reflns_limit_l_min -9
_diffrn_reflns_number 8083
_diffrn_reflns_point_group_measured_fraction_full 0.997
_diffrn_reflns_point_group_measured_fraction_max 0.997
_diffrn_reflns_theta_full 24.996
_diffrn_reflns_theta_max 24.996
_diffrn_reflns_theta_min 2.386
_diffrn_standards_number 0
_exptl_absorpt_coefficient_mu 0.121
_exptl_absorpt_correction_T_max 0.9797
_exptl_absorpt_correction_T_min 0.9692
_exptl_absorpt_correction_type multi-scan
_exptl_absorpt_process_details SADABS
_exptl_crystal_colour colorless
_exptl_crystal_density_diffrn 1.448
_exptl_crystal_density_meas .
_exptl_crystal_density_method 'not measured'
_exptl_crystal_description block
_exptl_crystal_F_000 1488
_exptl_crystal_size_max 0.26
_exptl_crystal_size_mid 0.21
_exptl_crystal_size_min 0.17
_refine_diff_density_max 0.350
_refine_diff_density_min -0.323
_refine_diff_density_rms 0.051
_refine_ls_extinction_coef 0.0087(15)
_refine_ls_extinction_expression Fc^*^=kFc[1+0.001xFc^2^\l^3^/sin(2\q)]^-1/4^
_refine_ls_extinction_method 'SHELXL-2016/6 (Sheldrick 2016)'
_refine_ls_goodness_of_fit_ref 1.145
_refine_ls_hydrogen_treatment constr
_refine_ls_matrix_type full
_refine_ls_number_parameters 246
_refine_ls_number_reflns 2916
_refine_ls_number_restraints 2
_refine_ls_restrained_S_all 1.147
_refine_ls_R_factor_all 0.0744
_refine_ls_R_factor_gt 0.0560
_refine_ls_shift/su_max 0.000
_refine_ls_shift/su_mean 0.000
_refine_ls_structure_factor_coef Fsqd
_refine_ls_weighting_details 'w=1/[\s^2^(Fo^2^)+(0.0963P)^2^+0.3575P] where P=(Fo^2^+2Fc^2^)/3'
_refine_ls_weighting_scheme calc
_refine_ls_wR_factor_gt 0.1699
_refine_ls_wR_factor_ref 0.1823
_reflns_Friedel_coverage 0.000
_reflns_Friedel_fraction_full .
_reflns_Friedel_fraction_max .
_reflns_number_gt 2106
_reflns_number_total 2916
_reflns_threshold_expression 'I > 2\s(I)'
_cod_data_source_file suppl_ncrs-2017-0376_suppl.cif
_cod_data_source_block a
_cod_database_code 8106367
_shelx_space_group_comment
;
The symmetry employed for this shelxl refinement is uniquely defined
by the following loop, which should always be used as a source of
symmetry information in preference to the above space-group names.
They are only intended as comments.
;
_shelx_estimated_absorpt_t_max 0.980
_shelx_estimated_absorpt_t_min 0.969
_olex2_refinement_description
;
1. Fixed Uiso
 At 1.2 times of:
  All C(H) groups, All N(H,H) groups
 At 1.5 times of:
  All C(H,H,H) groups
2. Restrained distances
 C2-C1A = C2-C1
 1.51 with sigma of 0.01
3. Others
 Sof(C1)=Sof(H1C)=Sof(H1D)=Sof(H1E)=1-FVAR(1)
 Sof(C1A)=Sof(H1AA)=Sof(H1AB)=Sof(H1AC)=FVAR(1)
4.a Ternary CH refined with riding coordinates:
 C8(H8)
4.b Me refined with riding coordinates:
 C18(H18A,H18B,H18C), C1(H1C,H1D,H1E), C1A(H1AA,H1AB,H1AC)
4.c Aromatic/amide H refined with riding coordinates:
 C11(H11), C13(H13), C15(H15), C17(H17)
4.d X=CH2 refined with riding coordinates:
 N1(H1A,H1B)
;

loop_
_space_group_symop_operation_xyz
'x, y, z'
'-x, y, -z+1/2'
'x+1/2, y+1/2, z'
'-x+1/2, y+1/2, -z+1/2'
'-x, -y, -z'
'x, -y, z-1/2'
'-x+1/2, -y+1/2, -z'
'x+1/2, -y+1/2, z-1/2'

loop_
_atom_site_label
_atom_site_type_symbol
_atom_site_fract_x
_atom_site_fract_y
_atom_site_fract_z
_atom_site_U_iso_or_equiv
_atom_site_adp_type
_atom_site_occupancy
_atom_site_site_symmetry_order
_atom_site_calc_flag
_atom_site_refinement_flags_posn
_atom_site_refinement_flags_adp
_atom_site_refinement_flags_occupancy
_atom_site_disorder_assembly
_atom_site_disorder_group
N1 N 0.19318(9) 0.4103(2) 0.08368(16) 0.0518(6) Uani 1 1 d . . . . .
H1A H 0.164629 0.375518 0.061548 0.062 Uiso 1 1 calc R . . . .
H1B H 0.217637 0.350783 0.098904 0.062 Uiso 1 1 calc R . . . .
O1 O 0.08515(7) 0.73459(19) 0.01380(14) 0.0549(5) Uani 1 1 d . . . . .
O2 O 0.10041(7) 0.4908(2) 0.02594(15) 0.0593(6) Uani 1 1 d . . . . .
O3 O 0.24721(6) 0.58577(16) 0.13100(12) 0.0426(5) Uani 1 1 d . . . . .
O4 O 0.22800(7) 1.10690(19) 0.11529(15) 0.0564(6) Uani 1 1 d . . . . .
O5 O 0.30097(6) 1.00665(16) 0.16085(13) 0.0438(5) Uani 1 1 d . . . . .
F2 F 0.04341(6) 1.1446(2) 0.19192(15) 0.0832(7) Uani 1 1 d . . . . .
F1 F 0.12534(8) 0.8318(2) 0.42355(13) 0.0888(7) Uani 1 1 d . . . . .
C2 C 0.03283(12) 0.7025(4) -0.0095(3) 0.0795(10) Uani 1 1 d D . . . .
C3 C 0.11522(9) 0.6174(3) 0.03645(18) 0.0425(6) Uani 1 1 d . . . . .
C4 C 0.16462(9) 0.6636(2) 0.07359(17) 0.0374(6) Uani 1 1 d . . . . .
C5 C 0.19950(9) 0.5557(3) 0.09433(16) 0.0378(6) Uani 1 1 d . . . . .
C6 C 0.26213(9) 0.7309(2) 0.14032(16) 0.0358(6) Uani 1 1 d . . . . .
C7 C 0.23065(8) 0.8453(2) 0.12167(16) 0.0339(6) Uani 1 1 d . . . . .
C8 C 0.17600(8) 0.8264(2) 0.09280(17) 0.0362(6) Uani 1 1 d . . . . .
H8 H 0.167800 0.881257 0.031910 0.043 Uiso 1 1 calc R . . . .
C9 C 0.25060(9) 0.9933(3) 0.13071(19) 0.0406(6) Uani 1 1 d . . . . .
C10 C 0.33115(9) 0.8870(3) 0.18050(17) 0.0424(6) Uani 1 1 d . . . . .
C11 C 0.31316(9) 0.7498(3) 0.17096(18) 0.0419(6) Uani 1 1 d . . . . .
H11 H 0.333774 0.668048 0.184190 0.050 Uiso 1 1 calc R . . . .
C12 C 0.14462(8) 0.8899(2) 0.17075(17) 0.0365(6) Uani 1 1 d . . . . .
C13 C 0.15085(10) 0.8349(3) 0.26540(18) 0.0439(6) Uani 1 1 d . . . . .
H13 H 0.175638 0.765765 0.283497 0.053 Uiso 1 1 calc R . . . .
C14 C 0.11943(11) 0.8855(3) 0.33137(19) 0.0526(7) Uani 1 1 d . . . . .
C15 C 0.08313(11) 0.9880(3) 0.3105(2) 0.0591(8) Uani 1 1 d . . . . .
H15 H 0.062431 1.020155 0.357033 0.071 Uiso 1 1 calc R . . . .
C16 C 0.07874(9) 1.0414(3) 0.2170(2) 0.0525(7) Uani 1 1 d . . . . .
C17 C 0.10899(9) 0.9963(3) 0.1471(2) 0.0446(6) Uani 1 1 d . . . . .
H17 H 0.105430 1.037206 0.084744 0.054 Uiso 1 1 calc R . . . .
C18 C 0.38241(10) 0.9326(3) 0.2124(2) 0.0561(7) Uani 1 1 d . . . . .
H18A H 0.384545 1.039029 0.212294 0.084 Uiso 1 1 calc R . . . .
H18B H 0.391328 0.896068 0.277208 0.084 Uiso 1 1 calc R . . . .
H18C H 0.404881 0.892555 0.168514 0.084 Uiso 1 1 calc R . . . .
C1 C 0.0085(2) 0.7000(9) 0.0864(6) 0.114(3) Uani 0.770(12) 1 d D . P A 1
H1C H -0.026480 0.678923 0.073644 0.170 Uiso 0.770(12) 1 calc R . P A 1
H1D H 0.023842 0.624666 0.128265 0.170 Uiso 0.770(12) 1 calc R . P A 1
H1E H 0.012650 0.795035 0.117757 0.170 Uiso 0.770(12) 1 calc R . P A 1
C1A C 0.0010(5) 0.813(2) 0.0342(14) 0.090(7) Uani 0.230(12) 1 d D . P A 2
H1AA H -0.033452 0.789341 0.017623 0.134 Uiso 0.230(12) 1 calc R . P A 2
H1AB H 0.007876 0.812583 0.103963 0.134 Uiso 0.230(12) 1 calc R . P A 2
H1AC H 0.007948 0.910152 0.009462 0.134 Uiso 0.230(12) 1 calc R . P A 2

loop_
_atom_site_aniso_label
_atom_site_aniso_U_11
_atom_site_aniso_U_22
_atom_site_aniso_U_33
_atom_site_aniso_U_23
_atom_site_aniso_U_13
_atom_site_aniso_U_12
N1 0.0589(15) 0.0274(11) 0.0687(15) -0.0029(10) 0.0028(11) 0.0028(10)
O1 0.0424(11) 0.0448(11) 0.0750(13) -0.0005(9) -0.0088(9) -0.0008(8)
O2 0.0628(14) 0.0391(11) 0.0741(14) -0.0091(9) -0.0044(10) -0.0079(9)
O3 0.0442(10) 0.0267(9) 0.0566(10) -0.0010(7) 0.0038(8) 0.0060(7)
O4 0.0502(11) 0.0299(9) 0.0897(14) 0.0043(9) 0.0091(10) 0.0062(8)
O5 0.0380(10) 0.0347(10) 0.0590(11) -0.0023(8) 0.0069(8) 0.0020(7)
F2 0.0519(11) 0.0881(14) 0.1100(16) -0.0155(11) 0.0093(10) 0.0359(10)
F1 0.1367(19) 0.0798(13) 0.0554(12) 0.0091(9) 0.0406(11) 0.0101(12)
C2 0.0427(18) 0.075(2) 0.117(3) 0.005(2) -0.0138(18) -0.0020(16)
C3 0.0474(15) 0.0365(14) 0.0435(14) -0.0034(11) 0.0035(11) -0.0007(12)
C4 0.0433(14) 0.0296(12) 0.0399(13) -0.0010(10) 0.0078(10) 0.0026(10)
C5 0.0458(14) 0.0311(13) 0.0375(13) -0.0023(10) 0.0091(10) 0.0014(11)
C6 0.0409(14) 0.0308(12) 0.0365(12) 0.0015(10) 0.0089(10) 0.0044(10)
C7 0.0358(13) 0.0276(12) 0.0396(13) 0.0004(9) 0.0104(9) 0.0042(10)
C8 0.0395(14) 0.0289(12) 0.0407(13) 0.0028(10) 0.0069(10) 0.0034(10)
C9 0.0402(14) 0.0320(13) 0.0506(15) -0.0005(10) 0.0107(11) 0.0034(11)
C10 0.0406(14) 0.0466(15) 0.0408(14) -0.0019(11) 0.0091(10) 0.0062(11)
C11 0.0395(14) 0.0394(14) 0.0471(14) -0.0012(11) 0.0061(10) 0.0099(11)
C12 0.0346(13) 0.0270(11) 0.0483(14) -0.0012(10) 0.0055(10) -0.0001(10)
C13 0.0536(15) 0.0340(13) 0.0451(15) -0.0012(10) 0.0097(12) 0.0028(11)
C14 0.0677(18) 0.0434(14) 0.0491(16) 0.0008(12) 0.0190(13) -0.0073(14)
C15 0.0500(17) 0.0574(17) 0.075(2) -0.0140(15) 0.0320(15) -0.0072(14)
C16 0.0309(13) 0.0480(15) 0.079(2) -0.0143(14) 0.0086(12) 0.0064(12)
C17 0.0373(14) 0.0401(13) 0.0565(15) -0.0054(11) 0.0038(11) 0.0045(11)
C18 0.0446(16) 0.0582(17) 0.0658(18) -0.0062(15) 0.0058(12) 0.0011(14)
C1 0.054(3) 0.110(5) 0.181(8) -0.065(5) 0.028(4) -0.019(3)
C1A 0.051(9) 0.115(17) 0.099(13) 0.011(11) -0.014(8) 0.014(10)

loop_
_atom_type_symbol
_atom_type_description
_atom_type_scat_dispersion_real
_atom_type_scat_dispersion_imag
_atom_type_scat_source
C C 0.0033 0.0016 'International Tables Vol C Tables 4.2.6.8 and 6.1.1.4'
H H 0.0000 0.0000 'International Tables Vol C Tables 4.2.6.8 and 6.1.1.4'
F F 0.0171 0.0103 'International Tables Vol C Tables 4.2.6.8 and 6.1.1.4'
N N 0.0061 0.0033 'International Tables Vol C Tables 4.2.6.8 and 6.1.1.4'
O O 0.0106 0.0060 'International Tables Vol C Tables 4.2.6.8 and 6.1.1.4'

loop_
_geom_angle_atom_site_label_1
_geom_angle_atom_site_label_2
_geom_angle_atom_site_label_3
_geom_angle
_geom_angle_site_symmetry_1
_geom_angle_site_symmetry_3
H1A N1 H1B 120.0 . .
C5 N1 H1A 120.0 . .
C5 N1 H1B 120.0 . .
C3 O1 C2 116.6(2) . .
C5 O3 C6 118.84(18) . .
C10 O5 C9 122.70(19) . .
O1 C2 C1 107.2(3) . .
O1 C2 C1A 111.2(7) . .
O1 C3 C4 111.8(2) . .
O2 C3 O1 121.6(2) . .
O2 C3 C4 126.6(2) . .
C3 C4 C8 120.4(2) . .
C5 C4 C3 117.7(2) . .
C5 C4 C8 121.9(2) . .
N1 C5 O3 110.1(2) . .
N1 C5 C4 127.0(2) . .
C4 C5 O3 122.9(2) . .
O3 C6 C11 114.37(19) . .
C7 C6 O3 122.6(2) . .
C7 C6 C11 123.0(2) . .
C6 C7 C8 123.4(2) . .
C6 C7 C9 118.0(2) . .
C9 C7 C8 118.58(19) . .
C4 C8 H8 108.2 . .
C4 C8 C12 111.57(18) . .
C7 C8 C4 109.54(18) . .
C7 C8 H8 108.2 . .
C7 C8 C12 111.11(19) . .
C12 C8 H8 108.2 . .
O4 C9 O5 116.4(2) . .
O4 C9 C7 126.6(2) . .
O5 C9 C7 117.0(2) . .
O5 C10 C18 111.5(2) . .
C11 C10 O5 120.7(2) . .
C11 C10 C18 127.9(2) . .
C6 C11 H11 120.7 . .
C10 C11 C6 118.6(2) . .
C10 C11 H11 120.7 . .
C13 C12 C8 119.5(2) . .
C17 C12 C8 120.7(2) . .
C17 C12 C13 119.7(2) . .
C12 C13 H13 121.0 . .
C14 C13 C12 118.0(3) . .
C14 C13 H13 121.0 . .
F1 C14 C13 118.1(3) . .
F1 C14 C15 117.8(2) . .
C15 C14 C13 124.1(3) . .
C14 C15 H15 121.9 . .
C14 C15 C16 116.1(2) . .
C16 C15 H15 121.9 . .
F2 C16 C15 118.9(2) . .
F2 C16 C17 118.1(3) . .
C15 C16 C17 123.0(3) . .
C12 C17 H17 120.5 . .
C16 C17 C12 119.0(3) . .
C16 C17 H17 120.5 . .
C10 C18 H18A 109.5 . .
C10 C18 H18B 109.5 . .
C10 C18 H18C 109.5 . .
H18A C18 H18B 109.5 . .
H18A C18 H18C 109.5 . .
H18B C18 H18C 109.5 . .
C2 C1 H1C 109.5 . .
C2 C1 H1D 109.5 . .
C2 C1 H1E 109.5 . .
H1C C1 H1D 109.5 . .
H1C C1 H1E 109.5 . .
H1D C1 H1E 109.5 . .
C2 C1A H1AA 109.5 . .
C2 C1A H1AB 109.5 . .
C2 C1A H1AC 109.5 . .
H1AA C1A H1AB 109.5 . .
H1AA C1A H1AC 109.5 . .
H1AB C1A H1AC 109.5 . .

loop_
_geom_bond_atom_site_label_1
_geom_bond_atom_site_label_2
_geom_bond_distance
_geom_bond_site_symmetry_2
N1 H1A 0.8600 .
N1 H1B 0.8600 .
N1 C5 1.327(3) .
O1 C2 1.445(3) .
O1 C3 1.349(3) .
O2 C3 1.212(3) .
O3 C5 1.365(3) .
O3 C6 1.370(3) .
O4 C9 1.200(3) .
O5 C9 1.387(3) .
O5 C10 1.362(3) .
F2 C16 1.352(3) .
F1 C14 1.352(3) .
C2 C1 1.521(6) .
C2 C1A 1.476(9) .
C3 C4 1.443(3) .
C4 C5 1.364(3) .
C4 C8 1.516(3) .
C6 C7 1.344(3) .
C6 C11 1.411(3) .
C7 C8 1.498(3) .
C7 C9 1.438(3) .
C8 H8 0.9800 .
C8 C12 1.531(3) .
C10 C11 1.329(3) .
C10 C18 1.469(4) .
C11 H11 0.9300 .
C12 C13 1.388(3) .
C12 C17 1.374(3) .
C13 H13 0.9300 .
C13 C14 1.370(4) .
C14 C15 1.356(4) .
C15 H15 0.9300 .
C15 C16 1.366(4) .
C16 C17 1.373(4) .
C17 H17 0.9300 .
C18 H18A 0.9600 .
C18 H18B 0.9600 .
C18 H18C 0.9600 .
C1 H1C 0.9600 .
C1 H1D 0.9600 .
C1 H1E 0.9600 .
C1A H1AA 0.9600 .
C1A H1AB 0.9600 .
C1A H1AC 0.9600 .

loop_
_geom_torsion_atom_site_label_1
_geom_torsion_atom_site_label_2
_geom_torsion_atom_site_label_3
_geom_torsion_atom_site_label_4
_geom_torsion
_geom_torsion_site_symmetry_1
_geom_torsion_site_symmetry_2
_geom_torsion_site_symmetry_3
_geom_torsion_site_symmetry_4
O1 C3 C4 C5 -176.55(19) . . . .
O1 C3 C4 C8 6.2(3) . . . .
O2 C3 C4 C5 3.9(4) . . . .
O2 C3 C4 C8 -173.4(2) . . . .
O3 C6 C7 C8 2.5(3) . . . .
O3 C6 C7 C9 -177.99(19) . . . .
O3 C6 C11 C10 178.9(2) . . . .
O5 C10 C11 C6 -0.2(3) . . . .
F2 C16 C17 C12 -179.0(2) . . . .
F1 C14 C15 C16 179.1(2) . . . .
C2 O1 C3 O2 9.0(4) . . . .
C2 O1 C3 C4 -170.6(2) . . . .
C3 O1 C2 C1 86.7(4) . . . .
C3 O1 C2 C1A 139.1(10) . . . .
C3 C4 C5 N1 0.3(3) . . . .
C3 C4 C5 O3 -179.10(19) . . . .
C3 C4 C8 C7 -174.66(19) . . . .
C3 C4 C8 C12 61.9(3) . . . .
C4 C8 C12 C13 63.8(3) . . . .
C4 C8 C12 C17 -113.6(2) . . . .
C5 O3 C6 C7 5.1(3) . . . .
C5 O3 C6 C11 -174.86(18) . . . .
C5 C4 C8 C7 8.2(3) . . . .
C5 C4 C8 C12 -115.3(2) . . . .
C6 O3 C5 N1 175.15(18) . . . .
C6 O3 C5 C4 -5.3(3) . . . .
C6 C7 C8 C4 -8.6(3) . . . .
C6 C7 C8 C12 115.2(2) . . . .
C6 C7 C9 O4 178.7(2) . . . .
C6 C7 C9 O5 -1.7(3) . . . .
C7 C6 C11 C10 -1.0(3) . . . .
C7 C8 C12 C13 -58.7(3) . . . .
C7 C8 C12 C17 123.9(2) . . . .
C8 C4 C5 N1 177.6(2) . . . .
C8 C4 C5 O3 -1.9(3) . . . .
C8 C7 C9 O4 -1.7(4) . . . .
C8 C7 C9 O5 177.82(19) . . . .
C8 C12 C13 C14 -174.8(2) . . . .
C8 C12 C17 C16 174.5(2) . . . .
C9 O5 C10 C11 0.3(3) . . . .
C9 O5 C10 C18 -179.1(2) . . . .
C9 C7 C8 C4 171.91(19) . . . .
C9 C7 C8 C12 -64.4(3) . . . .
C10 O5 C9 O4 -179.7(2) . . . .
C10 O5 C9 C7 0.7(3) . . . .
C11 C6 C7 C8 -177.6(2) . . . .
C11 C6 C7 C9 2.0(3) . . . .
C12 C13 C14 F1 179.8(2) . . . .
C12 C13 C14 C15 -1.2(4) . . . .
C13 C12 C17 C16 -2.8(3) . . . .
C13 C14 C15 C16 0.1(4) . . . .
C14 C15 C16 F2 -179.6(2) . . . .
C14 C15 C16 C17 -0.4(4) . . . .
C15 C16 C17 C12 1.7(4) . . . .
C17 C12 C13 C14 2.6(4) . . . .
C18 C10 C11 C6 179.1(2) . . . .
